data_1521092
loop_
_publ_author_name
'Guillet, L.'
'Frit, B.'
'Laval, J.P.'

_publ_section_title
;
 Crystal structure of Tl Te F5
;
_journal_name_full 'Journal of Fluorine Chemistry'
_journal_page_first 13
_journal_page_last 16
_journal_volume 103
_journal_year 2000
_chemical_formula_sum 'F5 Te Tl'
_chemical_name_systematic 'Tl Te F5'
_space_group_IT_number 62
_symmetry_space_group_name_Hall '-P 2ac 2n'
_symmetry_space_group_name_H-M 'P n m a'
_cell_angle_alpha 90
_cell_angle_beta 90
_cell_angle_gamma 90
_cell_formula_units_Z 4
_cell_length_a 16.823
_cell_length_b 6.222
_cell_length_c 4.795
_cell_volume 501.906
_citation_journal_id_ASTM JFLCAR
_cod_data_source_file Guillet_JFLCAR_2000_1530.cif
_cod_data_source_block F5Te1Tl1
_cod_original_cell_volume 501.9056
_cod_original_formula_sum 'F5 Te1 Tl1'
_cod_database_code 1521092

loop_
_symmetry_equiv_pos_as_xyz
x,y,z
-x+1/2,-y,z+1/2
x+1/2,-y+1/2,-z+1/2
-x,y+1/2,-z
-x,-y,-z
x-1/2,y,-z-1/2
-x-1/2,y-1/2,z-1/2
x,-y-1/2,z

loop_
_atom_site_label
_atom_site_type_symbol
_atom_site_fract_x
_atom_site_fract_y
_atom_site_fract_z
_atom_site_occupancy
_atom_site_U_iso_or_equiv
F2 F-1 0.9035 0.025 0.714 1 0.0
Tl1 Tl+1 0.0634 0.25 0.8234 1 0.0
Te1 Te+4 0.835 0.25 0.5475 1 0.0
F3 F-1 0.8022 0.033 0.281 1 0.0
F1 F-1 0.9238 0.25 0.303 1 0.0
